data_4315395
loop_
_publ_author_name
'Dominic C. Babbini'
'Frank L. Mulligan'
'Hannah R. Schulhauser'
'Tara C. Sweigart'
'Gary S. Nichol'
'Stephanie K. Hurst'

_publ_contact_author 'Professor Stephanie Hurst'
_publ_contact_author_email stephanie.hurst@nau.edu
_publ_section_title
;
 Effect of Pnictogen Ligand Substitution on a Tripalladium Ditropylium
 Core
;
_journal_name_full 'Inorganic Chemistry'
_journal_page_first 4307
_journal_page_last 4312
_journal_paper_doi 10.1021/ic100151x
_journal_volume 49
_journal_year 2010
_chemical_formula_moiety 'C68 H59 As3 Pd3 2+, 2 B F4 -'
_chemical_formula_sum 'C68 H59 As3 B2 F8 Pd3'
_chemical_formula_weight 1593.73
_chemical_name_systematic
;
 ?
;
_space_group_IT_number 15
_symmetry_cell_setting monoclinic
_symmetry_space_group_name_Hall '-C 2yc'
_symmetry_space_group_name_H-M 'C 1 2/c 1'
_atom_sites_solution_hydrogens geom
_atom_sites_solution_primary direct
_atom_sites_solution_secondary difmap
_audit_creation_method SHELXL-97
_cell_angle_alpha 90.00
_cell_angle_beta 111.955(2)
_cell_angle_gamma 90.00
_cell_formula_units_Z 8
_cell_length_a 32.5623(12)
_cell_length_b 27.1922(10)
_cell_length_c 15.4222(6)
_cell_measurement_reflns_used 9985
_cell_measurement_temperature 100(2)
_cell_measurement_theta_max 65.41
_cell_measurement_theta_min 3.25
_cell_volume 12665.1(8)
_computing_cell_refinement 'SAINT (Bruker, 2007)'
_computing_data_collection 'APEX2 (Bruker, 2007)'
_computing_data_reduction SAINT
_computing_molecular_graphics 'ORTEP3 for Windows (Farrugia, 1997)'
_computing_publication_material 'SHELXTL and local programs'
_computing_structure_refinement SHELXTL
_computing_structure_solution 'SHELXTL (Sheldrick, 2008)'
_diffrn_ambient_temperature 100(2)
_diffrn_measured_fraction_theta_full 0.954
_diffrn_measured_fraction_theta_max 0.954
_diffrn_measurement_device_type 'Bruker Kappa APEXII DUO CCD diffractometer'
_diffrn_measurement_method '\f and \w scans'
_diffrn_radiation_monochromator graphite
_diffrn_radiation_source microsource
_diffrn_radiation_type CuK\a
_diffrn_radiation_wavelength 1.54178
_diffrn_reflns_av_R_equivalents 0.0428
_diffrn_reflns_av_sigmaI/netI 0.0354
_diffrn_reflns_limit_h_max 33
_diffrn_reflns_limit_h_min -37
_diffrn_reflns_limit_k_max 32
_diffrn_reflns_limit_k_min 0
_diffrn_reflns_limit_l_max 18
_diffrn_reflns_limit_l_min 0
_diffrn_reflns_number 31993
_diffrn_reflns_theta_full 65.94
_diffrn_reflns_theta_max 65.94
_diffrn_reflns_theta_min 3.25
_exptl_absorpt_coefficient_mu 9.076
_exptl_absorpt_correction_T_max 0.4889
_exptl_absorpt_correction_T_min 0.1089
_exptl_absorpt_correction_type numerical
_exptl_absorpt_process_details 'SADABS 2008/1; Sheldrick, 1996'
_exptl_crystal_colour violet
_exptl_crystal_density_diffrn 1.672
_exptl_crystal_density_method 'not measured'
_exptl_crystal_description rod
_exptl_crystal_F_000 6288
_exptl_crystal_size_max 0.44
_exptl_crystal_size_mid 0.11
_exptl_crystal_size_min 0.09
_platon_squeeze_details
;
Two BF4- counterions per complex removed with SQUEEZE.
;
_refine_diff_density_max 1.386
_refine_diff_density_min -0.789
_refine_diff_density_rms 0.110
_refine_ls_extinction_method none
_refine_ls_goodness_of_fit_ref 1.096
_refine_ls_hydrogen_treatment constr
_refine_ls_matrix_type full
_refine_ls_number_parameters 667
_refine_ls_number_reflns 10513
_refine_ls_number_restraints 0
_refine_ls_restrained_S_all 1.096
_refine_ls_R_factor_all 0.0554
_refine_ls_R_factor_gt 0.0439
_refine_ls_shift/su_max 0.001
_refine_ls_shift/su_mean 0.000
_refine_ls_structure_factor_coef Fsqd
_refine_ls_weighting_details 'calc w=1/[\s^2^(Fo^2^)+(0.0733P)^2^+19.5825P] where P=(Fo^2^+2Fc^2^)/3'
_refine_ls_weighting_scheme calc
_refine_ls_wR_factor_gt 0.1167
_refine_ls_wR_factor_ref 0.1247
_reflns_number_gt 8483
_reflns_number_total 10513
_reflns_threshold_expression I>2\s(I)
_cod_data_source_file ic100151x_si_001_3.cif
_cod_data_source_block 3
_cod_original_sg_symbol_H-M 'C 2/c'
_cod_database_code 4315395

loop_
_symmetry_equiv_pos_as_xyz
'x, y, z'
'-x, y, -z+1/2'
'x+1/2, y+1/2, z'
'-x+1/2, y+1/2, -z+1/2'
'-x, -y, -z'
'x, -y, z-1/2'
'-x+1/2, -y+1/2, -z'
'x+1/2, -y+1/2, z-1/2'

loop_
_atom_site_label
_atom_site_type_symbol
_atom_site_fract_x
_atom_site_fract_y
_atom_site_fract_z
_atom_site_U_iso_or_equiv
_atom_site_adp_type
_atom_site_occupancy
_atom_site_symmetry_multiplicity
_atom_site_calc_flag
_atom_site_refinement_flags
_atom_site_disorder_assembly
_atom_site_disorder_group
As1 As 0.12600(2) 0.38557(2) 0.34189(4) 0.04305(16) Uani 1 1 d . . .
As2 As 0.089217(19) 0.19803(2) 0.60781(4) 0.03559(14) Uani 1 1 d . . .
As3 As 0.159531(18) 0.13056(2) 0.24289(4) 0.03595(14) Uani 1 1 d . . .
Pd1 Pd 0.126062(12) 0.295745(14) 0.36473(2) 0.03506(11) Uani 1 1 d . . .
Pd2 Pd 0.112294(12) 0.222591(15) 0.47835(2) 0.03541(11) Uani 1 1 d . . .
Pd3 Pd 0.137908(12) 0.197504(14) 0.32664(2) 0.03457(11) Uani 1 1 d . . .
C1 C 0.05423(17) 0.2922(2) 0.3151(5) 0.0507(15) Uani 1 1 d . . .
H1 H 0.0505 0.3263 0.3233 0.061 Uiso 1 1 calc R . .
C2 C 0.04616(16) 0.2594(2) 0.3800(4) 0.0434(13) Uani 1 1 d . . .
H2 H 0.0401 0.2747 0.4292 0.052 Uiso 1 1 calc R . .
C3 C 0.04607(17) 0.2078(2) 0.3806(4) 0.0430(13) Uani 1 1 d . . .
H3 H 0.0378 0.1930 0.4276 0.052 Uiso 1 1 calc R . .
C4 C 0.05651(17) 0.1748(2) 0.3212(4) 0.0446(13) Uani 1 1 d . . .
H4 H 0.0549 0.1409 0.3343 0.053 Uiso 1 1 calc R . .
C5 C 0.06888(16) 0.1854(2) 0.2457(4) 0.0474(14) Uani 1 1 d . . .
H5 H 0.0730 0.1577 0.2122 0.057 Uiso 1 1 calc R . .
C6 C 0.07605(17) 0.2317(2) 0.2125(4) 0.0462(14) Uani 1 1 d . . .
H6 H 0.0885 0.2309 0.1658 0.055 Uiso 1 1 calc R . .
C7 C 0.06741(17) 0.2787(3) 0.2388(4) 0.0532(17) Uani 1 1 d . . .
H7 H 0.0707 0.3051 0.2015 0.064 Uiso 1 1 calc R . .
C8 C 0.18643(17) 0.3005(2) 0.4899(4) 0.0464(14) Uani 1 1 d . . .
H8 H 0.1848 0.3350 0.4986 0.056 Uiso 1 1 calc R . .
C9 C 0.17694(18) 0.2704(3) 0.5546(4) 0.0556(17) Uani 1 1 d . . .
H9 H 0.1653 0.2873 0.5942 0.067 Uiso 1 1 calc R . .
C10 C 0.18180(18) 0.2212(3) 0.5693(4) 0.0574(18) Uani 1 1 d . . .
H10 H 0.1781 0.2095 0.6240 0.069 Uiso 1 1 calc R . .
C11 C 0.1915(2) 0.1853(3) 0.5146(5) 0.0599(19) Uani 1 1 d . . .
H11 H 0.1905 0.1522 0.5330 0.072 Uiso 1 1 calc R . .
C12 C 0.20252(17) 0.1925(2) 0.4359(4) 0.0481(15) Uani 1 1 d . . .
H12 H 0.2098 0.1634 0.4106 0.058 Uiso 1 1 calc R . .
C13 C 0.20443(16) 0.2369(2) 0.3882(4) 0.0404(12) Uani 1 1 d . . .
H13 H 0.2106 0.2332 0.3330 0.049 Uiso 1 1 calc R . .
C14 C 0.19820(16) 0.2862(2) 0.4131(4) 0.0398(12) Uani 1 1 d . . .
H14 H 0.2023 0.3118 0.3751 0.048 Uiso 1 1 calc R . .
C15 C 0.0832(2) 0.4096(3) 0.2250(5) 0.0630(19) Uani 1 1 d . . .
C16 C 0.0850(3) 0.3910(3) 0.1417(5) 0.073(2) Uani 1 1 d . . .
H16 H 0.1078 0.3683 0.1461 0.088 Uiso 1 1 calc R . .
C17 C 0.0561(3) 0.4036(4) 0.0550(6) 0.088(3) Uani 1 1 d . . .
H17 H 0.0585 0.3911 -0.0005 0.106 Uiso 1 1 calc R . .
C18 C 0.0244(3) 0.4344(4) 0.0534(7) 0.096(3) Uani 1 1 d . . .
H18 H 0.0037 0.4432 -0.0067 0.116 Uiso 1 1 calc R . .
C19 C 0.0180(3) 0.4550(4) 0.1275(8) 0.110(4) Uani 1 1 d . . .
H19 H -0.0060 0.4767 0.1194 0.132 Uiso 1 1 calc R . .
C20 C 0.0500(3) 0.4421(4) 0.2211(7) 0.099(3) Uani 1 1 d . . .
H20 H 0.0479 0.4555 0.2761 0.119 Uiso 1 1 calc R . .
C21 C 0.1123(2) 0.4189(3) 0.4386(5) 0.0585(16) Uani 1 1 d . . .
C22 C 0.1191(4) 0.4691(3) 0.4515(6) 0.095(3) Uani 1 1 d . . .
H22 H 0.1293 0.4875 0.4110 0.115 Uiso 1 1 calc R . .
C23 C 0.1111(4) 0.4925(3) 0.5234(7) 0.099(3) Uani 1 1 d . . .
H23 H 0.1142 0.5271 0.5301 0.119 Uiso 1 1 calc R . .
C24 C 0.0989(3) 0.4666(3) 0.5833(5) 0.078(2) Uani 1 1 d . . .
H24 H 0.0950 0.4829 0.6342 0.094 Uiso 1 1 calc R . .
C25 C 0.0919(2) 0.4167(3) 0.5724(5) 0.070(2) Uani 1 1 d . . .
H25 H 0.0825 0.3987 0.6144 0.084 Uiso 1 1 calc R . .
C26 C 0.0990(2) 0.3930(3) 0.4990(4) 0.0584(17) Uani 1 1 d . . .
H26 H 0.0944 0.3585 0.4911 0.070 Uiso 1 1 calc R . .
C27 C 0.18213(18) 0.4151(2) 0.3522(4) 0.0475(14) Uani 1 1 d . . .
C28 C 0.1944(3) 0.4207(3) 0.2762(6) 0.076(2) Uani 1 1 d . . .
H28 H 0.1747 0.4121 0.2151 0.091 Uiso 1 1 calc R . .
C29 C 0.2363(3) 0.4394(4) 0.2920(8) 0.102(3) Uani 1 1 d . . .
H29 H 0.2454 0.4440 0.2407 0.123 Uiso 1 1 calc R . .
C30 C 0.2651(3) 0.4514(4) 0.3813(8) 0.101(3) Uani 1 1 d . . .
H30 H 0.2940 0.4628 0.3911 0.122 Uiso 1 1 calc R . .
C31 C 0.2519(3) 0.4468(4) 0.4575(7) 0.101(3) Uani 1 1 d . . .
H31 H 0.2709 0.4570 0.5182 0.121 Uiso 1 1 calc R . .
C32 C 0.2114(2) 0.4277(3) 0.4432(6) 0.072(2) Uani 1 1 d . . .
H32 H 0.2026 0.4227 0.4949 0.087 Uiso 1 1 calc R . .
C33 C 0.07243(16) 0.12953(18) 0.6077(3) 0.0342(10) Uani 1 1 d . . .
C34 C 0.06083(17) 0.1116(2) 0.6809(3) 0.0384(11) Uani 1 1 d . . .
H34 H 0.0606 0.1331 0.7294 0.046 Uiso 1 1 calc R . .
C35 C 0.04986(17) 0.06302(19) 0.6821(3) 0.0376(11) Uani 1 1 d . . .
H35 H 0.0420 0.0510 0.7316 0.045 Uiso 1 1 calc R . .
C36 C 0.05002(16) 0.03115(19) 0.6119(3) 0.0375(11) Uani 1 1 d . . .
H36 H 0.0423 -0.0024 0.6135 0.045 Uiso 1 1 calc R . .
C37 C 0.06136(18) 0.0483(2) 0.5403(4) 0.0426(12) Uani 1 1 d . . .
H37 H 0.0617 0.0266 0.4923 0.051 Uiso 1 1 calc R . .
C38 C 0.07237(17) 0.0980(2) 0.5379(4) 0.0400(12) Uani 1 1 d . . .
H38 H 0.0798 0.1100 0.4879 0.048 Uiso 1 1 calc R . .
C39 C 0.03661(18) 0.2347(2) 0.6004(4) 0.0404(12) Uani 1 1 d . . .
C40 C 0.0406(2) 0.2855(2) 0.6138(5) 0.0542(15) Uani 1 1 d . . .
H40 H 0.0684 0.3012 0.6281 0.065 Uiso 1 1 calc R . .
C41 C 0.0029(3) 0.3128(3) 0.6057(6) 0.073(2) Uani 1 1 d . . .
H41 H 0.0052 0.3472 0.6173 0.087 Uiso 1 1 calc R . .
C42 C -0.0376(3) 0.2899(3) 0.5811(7) 0.086(3) Uani 1 1 d . . .
H42 H -0.0630 0.3086 0.5767 0.103 Uiso 1 1 calc R . .
C43 C -0.0416(2) 0.2401(3) 0.5629(6) 0.071(2) Uani 1 1 d . . .
H43 H -0.0699 0.2249 0.5423 0.086 Uiso 1 1 calc R . .
C44 C -0.0043(2) 0.2123(2) 0.5748(5) 0.0495(14) Uani 1 1 d . . .
H44 H -0.0068 0.1777 0.5653 0.059 Uiso 1 1 calc R . .
C45 C 0.13015(19) 0.2052(2) 0.7379(3) 0.0437(13) Uani 1 1 d . . .
C46 C 0.1665(2) 0.1740(2) 0.7682(4) 0.0522(15) Uani 1 1 d . . .
H46 H 0.1699 0.1498 0.7270 0.063 Uiso 1 1 calc R . .
C47 C 0.1978(2) 0.1779(3) 0.8579(4) 0.0619(18) Uani 1 1 d . . .
H47 H 0.2229 0.1568 0.8784 0.074 Uiso 1 1 calc R . .
C48 C 0.1921(2) 0.2129(3) 0.9173(4) 0.065(2) Uani 1 1 d . . .
H48 H 0.2136 0.2160 0.9790 0.078 Uiso 1 1 calc R . .
C49 C 0.1562(2) 0.2431(3) 0.8885(5) 0.0623(18) Uani 1 1 d . . .
H49 H 0.1525 0.2667 0.9303 0.075 Uiso 1 1 calc R . .
C50 C 0.1249(2) 0.2394(2) 0.7982(4) 0.0507(14) Uani 1 1 d . . .
H50 H 0.0999 0.2606 0.7782 0.061 Uiso 1 1 calc R . .
C51 C 0.15531(18) 0.0649(2) 0.2899(4) 0.0454(13) Uani 1 1 d . . .
C52 C 0.14169(19) 0.0589(2) 0.3621(4) 0.0523(15) Uani 1 1 d . . .
H52 H 0.1337 0.0868 0.3895 0.063 Uiso 1 1 calc R . .
C53 C 0.1394(2) 0.0113(3) 0.3966(6) 0.076(2) Uani 1 1 d . . .
H53 H 0.1304 0.0071 0.4480 0.091 Uiso 1 1 calc R . .
C54 C 0.1502(2) -0.0287(3) 0.3556(6) 0.076(2) Uani 1 1 d . . .
H54 H 0.1485 -0.0609 0.3783 0.091 Uiso 1 1 calc R . .
C55 C 0.1634(2) -0.0223(3) 0.2812(6) 0.070(2) Uani 1 1 d . . .
H55 H 0.1711 -0.0500 0.2530 0.084 Uiso 1 1 calc R . .
C56 C 0.1655(2) 0.0242(2) 0.2479(5) 0.0587(17) Uani 1 1 d . . .
H56 H 0.1740 0.0283 0.1957 0.070 Uiso 1 1 calc R . .
C57 C 0.12416(16) 0.12035(18) 0.1108(3) 0.0344(10) Uani 1 1 d . . .
C58 C 0.08479(17) 0.09493(19) 0.0895(4) 0.0380(11) Uani 1 1 d . . .
H58 H 0.0765 0.0826 0.1383 0.046 Uiso 1 1 calc R . .
C59 C 0.05743(17) 0.08744(18) -0.0029(3) 0.0369(11) Uani 1 1 d . . .
H59 H 0.0306 0.0695 -0.0175 0.044 Uiso 1 1 calc R . .
C60 C 0.06900(17) 0.10585(19) -0.0734(4) 0.0381(11) Uani 1 1 d . . .
H60 H 0.0501 0.1009 -0.1368 0.046 Uiso 1 1 calc R . .
C61 C 0.10825(18) 0.1317(2) -0.0523(4) 0.0421(12) Uani 1 1 d . . .
H61 H 0.1161 0.1443 -0.1013 0.051 Uiso 1 1 calc R . .
C62 C 0.13593(17) 0.13901(19) 0.0396(3) 0.0365(11) Uani 1 1 d . . .
H62 H 0.1628 0.1567 0.0540 0.044 Uiso 1 1 calc R . .
C63 C 0.22038(17) 0.1342(2) 0.2489(4) 0.0418(12) Uani 1 1 d . . .
C64 C 0.25128(19) 0.0973(2) 0.2896(5) 0.0572(16) Uani 1 1 d . . .
H64 H 0.2433 0.0691 0.3162 0.069 Uiso 1 1 calc R . .
C65 C 0.2936(2) 0.1022(3) 0.2907(6) 0.074(2) Uani 1 1 d . . .
H65 H 0.3147 0.0770 0.3185 0.088 Uiso 1 1 calc R . .
C66 C 0.3059(2) 0.1422(3) 0.2529(6) 0.073(2) Uani 1 1 d . . .
H66 H 0.3352 0.1449 0.2543 0.088 Uiso 1 1 calc R . .
C67 C 0.2748(2) 0.1797(3) 0.2118(5) 0.0581(17) Uani 1 1 d . . .
H67 H 0.2829 0.2076 0.1849 0.070 Uiso 1 1 calc R . .
C68 C 0.23269(19) 0.1755(2) 0.2111(4) 0.0458(13) Uani 1 1 d . . .
H68 H 0.2118 0.2009 0.1846 0.055 Uiso 1 1 calc R . .

loop_
_atom_site_aniso_label
_atom_site_aniso_U_11
_atom_site_aniso_U_22
_atom_site_aniso_U_33
_atom_site_aniso_U_23
_atom_site_aniso_U_13
_atom_site_aniso_U_12
As1 0.0311(3) 0.0493(3) 0.0442(3) 0.0029(3) 0.0089(3) 0.0040(2)
As2 0.0300(3) 0.0418(3) 0.0341(3) 0.0016(2) 0.0110(2) -0.0046(2)
As3 0.0258(3) 0.0441(3) 0.0346(3) 0.0018(2) 0.0073(2) -0.0054(2)
Pd1 0.0199(2) 0.0462(2) 0.0346(2) 0.00395(14) 0.00501(15) -0.00395(14)
Pd2 0.0214(2) 0.0490(2) 0.03291(19) 0.00456(15) 0.00676(15) -0.00365(15)
Pd3 0.0209(2) 0.0474(2) 0.03048(19) 0.00153(14) 0.00393(15) -0.00592(14)
C1 0.016(3) 0.052(3) 0.066(4) 0.006(3) -0.006(3) -0.001(2)
C2 0.018(2) 0.058(3) 0.045(3) -0.009(2) 0.002(2) -0.002(2)
C3 0.022(3) 0.064(4) 0.032(3) 0.002(2) -0.002(2) -0.015(2)
C4 0.023(3) 0.053(3) 0.044(3) 0.004(2) -0.003(2) -0.005(2)
C5 0.014(3) 0.074(4) 0.043(3) -0.009(3) -0.002(2) -0.007(2)
C6 0.020(3) 0.081(4) 0.031(3) 0.002(3) 0.002(2) -0.008(3)
C7 0.017(3) 0.080(4) 0.046(3) 0.021(3) -0.008(2) -0.014(3)
C8 0.018(3) 0.054(3) 0.052(3) -0.012(3) -0.005(2) 0.004(2)
C9 0.021(3) 0.103(5) 0.035(3) -0.010(3) 0.002(2) 0.008(3)
C10 0.017(3) 0.104(6) 0.043(3) 0.022(3) 0.002(2) -0.009(3)
C11 0.032(3) 0.069(4) 0.059(4) 0.025(3) -0.006(3) -0.018(3)
C12 0.020(3) 0.046(3) 0.056(3) -0.007(2) -0.012(2) 0.001(2)
C13 0.017(2) 0.061(3) 0.035(3) -0.004(2) 0.000(2) -0.003(2)
C14 0.015(2) 0.049(3) 0.046(3) 0.008(2) 0.000(2) -0.004(2)
C15 0.037(3) 0.085(5) 0.057(4) 0.028(3) 0.006(3) -0.002(3)
C16 0.074(5) 0.081(5) 0.045(3) 0.015(3) 0.000(3) -0.028(4)
C17 0.073(6) 0.096(6) 0.083(6) 0.012(5) 0.014(5) -0.021(5)
C18 0.064(6) 0.134(9) 0.087(6) 0.024(6) 0.023(5) -0.015(6)
C19 0.042(5) 0.144(9) 0.139(9) 0.056(8) 0.029(6) 0.024(5)
C20 0.047(5) 0.136(8) 0.111(7) 0.064(6) 0.026(5) 0.028(5)
C21 0.063(4) 0.057(4) 0.061(4) -0.002(3) 0.030(3) 0.013(3)
C22 0.139(9) 0.069(5) 0.093(6) 0.011(4) 0.061(6) 0.033(5)
C23 0.148(10) 0.055(4) 0.098(7) -0.006(4) 0.050(7) 0.025(5)
C24 0.094(6) 0.077(5) 0.062(4) 0.000(4) 0.027(4) 0.043(5)
C25 0.059(4) 0.092(5) 0.056(4) 0.011(4) 0.018(3) 0.029(4)
C26 0.043(4) 0.079(4) 0.050(3) -0.001(3) 0.014(3) 0.021(3)
C27 0.031(3) 0.038(3) 0.067(4) 0.003(2) 0.011(3) -0.008(2)
C28 0.058(5) 0.073(5) 0.102(6) -0.015(4) 0.037(4) -0.025(4)
C29 0.093(7) 0.115(8) 0.114(8) -0.001(6) 0.056(6) -0.028(6)
C30 0.053(5) 0.108(7) 0.122(8) 0.014(6) 0.008(5) -0.031(5)
C31 0.076(6) 0.100(7) 0.099(7) 0.023(5) -0.001(5) -0.042(5)
C32 0.056(4) 0.063(4) 0.078(5) 0.011(4) 0.002(4) -0.014(3)
C33 0.027(3) 0.036(2) 0.037(2) 0.0022(19) 0.008(2) -0.001(2)
C34 0.029(3) 0.047(3) 0.035(3) 0.004(2) 0.007(2) 0.004(2)
C35 0.031(3) 0.046(3) 0.033(2) 0.010(2) 0.009(2) 0.001(2)
C36 0.027(3) 0.037(3) 0.044(3) 0.004(2) 0.007(2) 0.003(2)
C37 0.037(3) 0.047(3) 0.042(3) -0.005(2) 0.012(2) 0.000(2)
C38 0.030(3) 0.049(3) 0.040(3) 0.007(2) 0.013(2) 0.001(2)
C39 0.039(3) 0.042(3) 0.044(3) 0.002(2) 0.019(2) 0.004(2)
C40 0.051(4) 0.043(3) 0.072(4) -0.004(3) 0.027(3) -0.004(3)
C41 0.081(5) 0.043(3) 0.099(6) 0.000(3) 0.040(5) 0.008(4)
C42 0.072(5) 0.057(4) 0.154(9) 0.004(5) 0.072(6) 0.015(4)
C43 0.050(4) 0.060(4) 0.113(6) 0.007(4) 0.040(4) 0.001(3)
C44 0.040(3) 0.042(3) 0.070(4) 0.000(3) 0.027(3) -0.002(2)
C45 0.038(3) 0.056(3) 0.029(2) 0.005(2) 0.003(2) -0.018(2)
C46 0.042(3) 0.063(4) 0.046(3) 0.009(3) 0.010(3) -0.011(3)
C47 0.046(4) 0.082(5) 0.046(3) 0.018(3) 0.004(3) -0.017(3)
C48 0.052(4) 0.094(5) 0.040(3) 0.007(3) 0.008(3) -0.040(4)
C49 0.058(4) 0.076(4) 0.053(4) -0.010(3) 0.021(3) -0.032(4)
C50 0.050(4) 0.060(4) 0.043(3) -0.007(3) 0.019(3) -0.020(3)
C51 0.029(3) 0.048(3) 0.052(3) 0.017(2) 0.007(2) -0.005(2)
C52 0.038(3) 0.063(4) 0.053(3) 0.012(3) 0.014(3) -0.001(3)
C53 0.030(3) 0.111(7) 0.078(5) 0.041(5) 0.009(3) -0.012(4)
C54 0.041(4) 0.063(4) 0.108(6) 0.025(4) 0.008(4) -0.003(3)
C55 0.052(4) 0.054(4) 0.095(6) -0.004(4) 0.017(4) -0.012(3)
C56 0.040(3) 0.050(3) 0.072(4) -0.002(3) 0.004(3) -0.010(3)
C57 0.025(2) 0.041(3) 0.033(2) -0.0037(19) 0.006(2) 0.000(2)
C58 0.034(3) 0.039(3) 0.040(3) 0.004(2) 0.013(2) -0.001(2)
C59 0.027(3) 0.041(3) 0.041(3) -0.006(2) 0.011(2) -0.006(2)
C60 0.030(3) 0.045(3) 0.038(3) -0.009(2) 0.011(2) -0.003(2)
C61 0.038(3) 0.052(3) 0.039(3) -0.003(2) 0.018(2) -0.005(2)
C62 0.031(3) 0.042(3) 0.039(3) -0.003(2) 0.014(2) -0.004(2)
C63 0.021(3) 0.054(3) 0.043(3) -0.007(2) 0.003(2) -0.007(2)
C64 0.031(3) 0.053(3) 0.078(4) -0.004(3) 0.011(3) -0.002(3)
C65 0.029(3) 0.071(5) 0.108(6) -0.014(4) 0.010(4) 0.002(3)
C66 0.032(3) 0.083(5) 0.109(6) -0.024(4) 0.033(4) -0.015(3)
C67 0.044(4) 0.073(4) 0.063(4) -0.019(3) 0.027(3) -0.028(3)
C68 0.038(3) 0.051(3) 0.046(3) -0.010(2) 0.013(2) -0.007(3)

loop_
_atom_type_symbol
_atom_type_description
_atom_type_scat_dispersion_real
_atom_type_scat_dispersion_imag
_atom_type_scat_source
C C 0.0181 0.0091 'International Tables Vol C Tables 4.2.6.8 and 6.1.1.4'
H H 0.0000 0.0000 'International Tables Vol C Tables 4.2.6.8 and 6.1.1.4'
B B 0.0090 0.0039 'International Tables Vol C Tables 4.2.6.8 and 6.1.1.4'
F F 0.0727 0.0534 'International Tables Vol C Tables 4.2.6.8 and 6.1.1.4'
As As -0.9300 1.0051 'International Tables Vol C Tables 4.2.6.8 and 6.1.1.4'
Pd Pd 0.1215 3.9337 'International Tables Vol C Tables 4.2.6.8 and 6.1.1.4'

loop_
_geom_angle_atom_site_label_1
_geom_angle_atom_site_label_2
_geom_angle_atom_site_label_3
_geom_angle
_geom_angle_site_symmetry_1
_geom_angle_site_symmetry_3
_geom_angle_publ_flag
Pd1 As1 C15 115.5(2) . . ?
Pd1 As1 C21 110.0(2) . . ?
Pd1 As1 C27 116.44(17) . . ?
C15 As1 C21 105.5(3) . . ?
C15 As1 C27 105.3(3) . . ?
C21 As1 C27 102.9(3) . . ?
Pd2 As2 C33 115.42(15) . . ?
Pd2 As2 C39 109.88(16) . . ?
Pd2 As2 C45 120.27(16) . . ?
C33 As2 C39 104.5(2) . . ?
C33 As2 C45 100.3(2) . . ?
C39 As2 C45 104.8(2) . . ?
Pd3 As3 C51 113.88(19) . . ?
Pd3 As3 C57 118.47(15) . . ?
Pd3 As3 C63 114.78(16) . . ?
C51 As3 C57 99.3(2) . . ?
C51 As3 C63 103.9(2) . . ?
C57 As3 C63 104.4(2) . . ?
As1 Pd1 Pd2 143.32(2) . . ?
As1 Pd1 Pd3 155.45(2) . . ?
As1 Pd1 C1 92.88(16) . . ?
As1 Pd1 C7 97.34(17) . . ?
As1 Pd1 C8 91.12(16) . . ?
As1 Pd1 C14 96.25(14) . . ?
Pd2 Pd1 Pd3 61.206(14) . . ?
Pd2 Pd1 C1 77.63(17) . . ?
Pd2 Pd1 C7 96.53(16) . . ?
Pd2 Pd1 C8 77.92(17) . . ?
Pd2 Pd1 C14 96.02(14) . . ?
Pd3 Pd1 C1 95.66(16) . . ?
Pd3 Pd1 C7 75.89(19) . . ?
Pd3 Pd1 C8 95.36(15) . . ?
Pd3 Pd1 C14 75.20(14) . . ?
C1 Pd1 C7 38.5(2) . . ?
C1 Pd1 C8 143.9(2) . . ?
C1 Pd1 C14 170.7(2) . . ?
C7 Pd1 C8 171.2(2) . . ?
C7 Pd1 C14 137.6(2) . . ?
C8 Pd1 C14 38.1(2) . . ?
As2 Pd2 Pd1 150.03(2) . . ?
As2 Pd2 Pd3 150.45(2) . . ?
As2 Pd2 C2 98.90(15) . . ?
As2 Pd2 C3 89.28(15) . . ?
As2 Pd2 C9 103.21(15) . . ?
As2 Pd2 C10 91.81(16) . . ?
As2 Pd2 C11 107.12(14) . . ?
Pd1 Pd2 Pd3 59.346(13) . . ?
Pd1 Pd2 C2 67.34(14) . . ?
Pd1 Pd2 C3 92.73(15) . . ?
Pd1 Pd2 C9 66.49(16) . . ?
Pd1 Pd2 C10 92.57(17) . . ?
Pd1 Pd2 C11 91.88(13) . . ?
Pd3 Pd2 C2 92.91(14) . . ?
Pd3 Pd2 C3 84.52(16) . . ?
Pd3 Pd2 C9 93.45(15) . . ?
Pd3 Pd2 C10 88.39(19) . . ?
Pd3 Pd2 C11 61.07(16) . . ?
C2 Pd2 C3 36.0(2) . . ?
C2 Pd2 C9 121.1(2) . . ?
C2 Pd2 C10 155.3(2) . . ?
C2 Pd2 C11 153.2(2) . . ?
C3 Pd2 C9 156.4(2) . . ?
C3 Pd2 C10 167.4(3) . . ?
C3 Pd2 C11 136.2(2) . . ?
C9 Pd2 C10 34.3(2) . . ?
C9 Pd2 C11 59.3(2) . . ?
C10 Pd2 C11 32.2(2) . . ?
As3 Pd3 Pd1 154.10(2) . . ?
As3 Pd3 Pd2 146.24(2) . . ?
As3 Pd3 C5 91.35(17) . . ?
As3 Pd3 C6 103.54(16) . . ?
As3 Pd3 C12 88.64(17) . . ?
As3 Pd3 C13 98.66(14) . . ?
Pd1 Pd3 Pd2 59.448(13) . . ?
Pd1 Pd3 C5 94.15(18) . . ?
Pd1 Pd3 C6 68.09(16) . . ?
Pd1 Pd3 C12 93.89(15) . . ?
Pd1 Pd3 C13 69.39(14) . . ?
Pd2 Pd3 C5 87.15(16) . . ?
Pd2 Pd3 C6 95.14(15) . . ?
Pd2 Pd3 C12 82.69(19) . . ?
Pd2 Pd3 C13 94.03(14) . . ?
C5 Pd3 C6 36.6(2) . . ?
C5 Pd3 C12 161.5(2) . . ?
C5 Pd3 C13 159.7(2) . . ?
C6 Pd3 C12 159.7(2) . . ?
C6 Pd3 C13 123.3(2) . . ?
C12 Pd3 C13 37.4(2) . . ?
Pd1 C1 H1 94.8 . . ?
Pd1 C1 C2 103.6(3) . . ?
Pd1 C1 C7 71.9(3) . . ?
H1 C1 C2 116.6 . . ?
H1 C1 C7 116.6 . . ?
C2 C1 C7 126.7(6) . . ?
Pd2 C2 C1 110.7(3) . . ?
Pd2 C2 H2 94.9 . . ?
Pd2 C2 C3 64.7(3) . . ?
C1 C2 H2 115.5 . . ?
C1 C2 C3 128.9(6) . . ?
H2 C2 C3 115.5 . . ?
Pd2 C3 C2 79.3(3) . . ?
Pd2 C3 H3 92.3 . . ?
Pd2 C3 C4 98.7(4) . . ?
C2 C3 H3 115.5 . . ?
C2 C3 C4 128.9(5) . . ?
H3 C3 C4 115.5 . . ?
C3 C4 H4 115.6 . . ?
C3 C4 C5 128.8(6) . . ?
H4 C4 C5 115.6 . . ?
Pd3 C5 C4 96.4(3) . . ?
Pd3 C5 H5 96.2 . . ?
Pd3 C5 C6 78.2(3) . . ?
C4 C5 H5 115.7 . . ?
C4 C5 C6 128.6(6) . . ?
H5 C5 C6 115.7 . . ?
Pd3 C6 C5 65.3(3) . . ?
Pd3 C6 H6 94.0 . . ?
Pd3 C6 C7 111.0(3) . . ?
C5 C6 H6 115.4 . . ?
C5 C6 C7 129.2(5) . . ?
H6 C6 C7 115.4 . . ?
Pd1 C7 C1 69.6(3) . . ?
Pd1 C7 C6 104.2(4) . . ?
Pd1 C7 H7 96.8 . . ?
C1 C7 C6 128.4(6) . . ?
C1 C7 H7 115.8 . . ?
C6 C7 H7 115.8 . . ?
Pd1 C8 H8 96.0 . . ?
Pd1 C8 C9 103.2(4) . . ?
Pd1 C8 C14 71.5(3) . . ?
H8 C8 C9 115.6 . . ?
H8 C8 C14 115.6 . . ?
C9 C8 C14 128.7(6) . . ?
Pd2 C9 C8 110.8(4) . . ?
Pd2 C9 H9 95.1 . . ?
Pd2 C9 C10 64.5(4) . . ?
C8 C9 H9 114.8 . . ?
C8 C9 C10 130.4(6) . . ?
H9 C9 C10 114.8 . . ?
Pd2 C10 C9 81.2(4) . . ?
Pd2 C10 H10 97.6 . . ?
Pd2 C10 C11 92.2(4) . . ?
C9 C10 H10 115.7 . . ?
C9 C10 C11 128.6(6) . . ?
H10 C10 C11 115.7 . . ?
Pd2 C11 C10 55.6(3) . . ?
Pd2 C11 H11 106.8 . . ?
Pd2 C11 C12 108.1(4) . . ?
C10 C11 H11 116.1 . . ?
C10 C11 C12 127.9(6) . . ?
H11 C11 C12 116.1 . . ?
Pd3 C12 C11 101.2(4) . . ?
Pd3 C12 H12 93.0 . . ?
Pd3 C12 C13 76.1(3) . . ?
C11 C12 H12 115.2 . . ?
C11 C12 C13 129.7(6) . . ?
H12 C12 C13 115.2 . . ?
Pd3 C13 C12 66.4(3) . . ?
Pd3 C13 H13 93.7 . . ?
Pd3 C13 C14 110.1(3) . . ?
C12 C13 H13 116.0 . . ?
C12 C13 C14 128.1(5) . . ?
H13 C13 C14 116.0 . . ?
Pd1 C14 C8 70.4(3) . . ?
Pd1 C14 C13 105.1(3) . . ?
Pd1 C14 H14 94.7 . . ?
C8 C14 C13 126.0(5) . . ?
C8 C14 H14 117.0 . . ?
C13 C14 H14 117.0 . . ?
As1 C15 C16 118.0(6) . . ?
As1 C15 C20 122.5(7) . . ?
C16 C15 C20 119.3(7) . . ?
C15 C16 H16 118.0 . . ?
C15 C16 C17 124.0(9) . . ?
H16 C16 C17 118.0 . . ?
C16 C17 H17 122.4 . . ?
C16 C17 C18 115.2(10) . . ?
H17 C17 C18 122.4 . . ?
C17 C18 H18 116.2 . . ?
C17 C18 C19 127.7(10) . . ?
H18 C18 C19 116.2 . . ?
C18 C19 H19 121.6 . . ?
C18 C19 C20 116.8(9) . . ?
H19 C19 C20 121.6 . . ?
C15 C20 C19 116.9(10) . . ?
C15 C20 H20 121.5 . . ?
C19 C20 H20 121.5 . . ?
As1 C21 C22 120.1(6) . . ?
As1 C21 C26 120.7(5) . . ?
C22 C21 C26 119.1(7) . . ?
C21 C22 H22 120.1 . . ?
C21 C22 C23 119.8(9) . . ?
H22 C22 C23 120.1 . . ?
C22 C23 H23 119.8 . . ?
C22 C23 C24 120.5(8) . . ?
H23 C23 C24 119.8 . . ?
C23 C24 H24 119.5 . . ?
C23 C24 C25 121.0(7) . . ?
H24 C24 C25 119.5 . . ?
C24 C25 H25 120.5 . . ?
C24 C25 C26 119.1(8) . . ?
H25 C25 C26 120.5 . . ?
C21 C26 C25 120.4(7) . . ?
C21 C26 H26 119.8 . . ?
C25 C26 H26 119.8 . . ?
As1 C27 C28 122.4(5) . . ?
As1 C27 C32 116.4(5) . . ?
C28 C27 C32 121.0(6) . . ?
C27 C28 H28 121.0 . . ?
C27 C28 C29 117.9(8) . . ?
H28 C28 C29 121.0 . . ?
C28 C29 H29 119.5 . . ?
C28 C29 C30 120.9(9) . . ?
H29 C29 C30 119.5 . . ?
C29 C30 H30 119.7 . . ?
C29 C30 C31 120.6(8) . . ?
H30 C30 C31 119.7 . . ?
C30 C31 H31 120.5 . . ?
C30 C31 C32 118.9(9) . . ?
H31 C31 C32 120.5 . . ?
C27 C32 C31 120.5(8) . . ?
C27 C32 H32 119.8 . . ?
C31 C32 H32 119.8 . . ?
As2 C33 C34 119.5(4) . . ?
As2 C33 C38 121.1(4) . . ?
C34 C33 C38 119.4(5) . . ?
C33 C34 H34 120.2 . . ?
C33 C34 C35 119.6(5) . . ?
H34 C34 C35 120.2 . . ?
C34 C35 H35 119.5 . . ?
C34 C35 C36 121.0(5) . . ?
H35 C35 C36 119.5 . . ?
C35 C36 H36 120.1 . . ?
C35 C36 C37 119.7(5) . . ?
H36 C36 C37 120.1 . . ?
C36 C37 H37 120.1 . . ?
C36 C37 C38 119.8(5) . . ?
H37 C37 C38 120.1 . . ?
C33 C38 C37 120.4(5) . . ?
C33 C38 H38 119.8 . . ?
C37 C38 H38 119.8 . . ?
As2 C39 C40 117.8(4) . . ?
As2 C39 C44 121.6(4) . . ?
C40 C39 C44 120.4(5) . . ?
C39 C40 H40 120.6 . . ?
C39 C40 C41 118.8(6) . . ?
H40 C40 C41 120.6 . . ?
C40 C41 H41 119.9 . . ?
C40 C41 C42 120.2(6) . . ?
H41 C41 C42 119.9 . . ?
C41 C42 H42 119.8 . . ?
C41 C42 C43 120.5(7) . . ?
H42 C42 C43 119.8 . . ?
C42 C43 H43 120.1 . . ?
C42 C43 C44 119.8(7) . . ?
H43 C43 C44 120.1 . . ?
C39 C44 C43 120.1(6) . . ?
C39 C44 H44 119.9 . . ?
C43 C44 H44 119.9 . . ?
As2 C45 C46 116.9(5) . . ?
As2 C45 C50 123.5(5) . . ?
C46 C45 C50 119.6(5) . . ?
C45 C46 H46 119.8 . . ?
C45 C46 C47 120.5(7) . . ?
H46 C46 C47 119.8 . . ?
C46 C47 H47 120.5 . . ?
C46 C47 C48 119.0(7) . . ?
H47 C47 C48 120.5 . . ?
C47 C48 H48 119.6 . . ?
C47 C48 C49 120.7(6) . . ?
H48 C48 C49 119.6 . . ?
C48 C49 H49 119.9 . . ?
C48 C49 C50 120.3(7) . . ?
H49 C49 C50 119.9 . . ?
C45 C50 C49 119.9(7) . . ?
C45 C50 H50 120.1 . . ?
C49 C50 H50 120.1 . . ?
As3 C51 C52 120.4(5) . . ?
As3 C51 C56 119.7(5) . . ?
C52 C51 C56 119.9(6) . . ?
C51 C52 H52 120.0 . . ?
C51 C52 C53 120.0(7) . . ?
H52 C52 C53 120.0 . . ?
C52 C53 H53 120.1 . . ?
C52 C53 C54 119.7(8) . . ?
H53 C53 C54 120.1 . . ?
C53 C54 H54 120.1 . . ?
C53 C54 C55 119.8(7) . . ?
H54 C54 C55 120.1 . . ?
C54 C55 H55 119.9 . . ?
C54 C55 C56 120.2(8) . . ?
H55 C55 C56 119.9 . . ?
C51 C56 C55 120.4(7) . . ?
C51 C56 H56 119.8 . . ?
C55 C56 H56 119.8 . . ?
As3 C57 C58 116.9(4) . . ?
As3 C57 C62 123.0(4) . . ?
C58 C57 C62 120.0(5) . . ?
C57 C58 H58 120.0 . . ?
C57 C58 C59 120.0(5) . . ?
H58 C58 C59 120.0 . . ?
C58 C59 H59 120.0 . . ?
C58 C59 C60 120.0(5) . . ?
H59 C59 C60 120.0 . . ?
C59 C60 H60 120.0 . . ?
C59 C60 C61 120.1(5) . . ?
H60 C60 C61 120.0 . . ?
C60 C61 H61 119.8 . . ?
C60 C61 C62 120.3(5) . . ?
H61 C61 C62 119.8 . . ?
C57 C62 C61 119.5(5) . . ?
C57 C62 H62 120.3 . . ?
C61 C62 H62 120.3 . . ?
As3 C63 C64 122.3(5) . . ?
As3 C63 C68 117.8(4) . . ?
C64 C63 C68 119.8(5) . . ?
C63 C64 H64 120.4 . . ?
C63 C64 C65 119.1(7) . . ?
H64 C64 C65 120.4 . . ?
C64 C65 H65 119.3 . . ?
C64 C65 C66 121.5(7) . . ?
H65 C65 C66 119.3 . . ?
C65 C66 H66 120.2 . . ?
C65 C66 C67 119.7(6) . . ?
H66 C66 C67 120.2 . . ?
C66 C67 H67 120.3 . . ?
C66 C67 C68 119.4(6) . . ?
H67 C67 C68 120.3 . . ?
C63 C68 C67 120.5(6) . . ?
C63 C68 H68 119.7 . . ?
C67 C68 H68 119.7 . . ?

loop_
_geom_bond_atom_site_label_1
_geom_bond_atom_site_label_2
_geom_bond_distance
_geom_bond_site_symmetry_2
_geom_bond_publ_flag
As1 Pd1 2.4676(7) . ?
As1 C15 1.933(6) . ?
As1 C21 1.934(6) . ?
As1 C27 1.947(5) . ?
As2 Pd2 2.4736(7) . ?
As2 C33 1.941(5) . ?
As2 C39 1.948(5) . ?
As2 C45 1.960(5) . ?
As3 Pd3 2.4816(7) . ?
As3 C51 1.951(5) . ?
As3 C57 1.950(5) . ?
As3 C63 1.951(5) . ?
Pd1 Pd2 2.7957(5) . ?
Pd1 Pd3 2.7927(5) . ?
Pd1 C1 2.174(5) . ?
Pd1 C7 2.205(5) . ?
Pd1 C8 2.184(5) . ?
Pd1 C14 2.198(5) . ?
Pd2 Pd3 2.8450(5) . ?
Pd2 C2 2.344(5) . ?
Pd2 C3 2.157(5) . ?
Pd2 C9 2.378(6) . ?
Pd2 C10 2.172(5) . ?
Pd2 C11 2.630(7) . ?
Pd3 C5 2.150(5) . ?
Pd3 C6 2.317(5) . ?
Pd3 C12 2.153(5) . ?
Pd3 C13 2.280(5) . ?
C1 H1 0.950 . ?
C1 C2 1.437(9) . ?
C1 C7 1.443(10) . ?
C2 H2 0.950 . ?
C2 C3 1.403(8) . ?
C3 H3 0.950 . ?
C3 C4 1.411(8) . ?
C4 H4 0.950 . ?
C4 C5 1.397(8) . ?
C5 H5 0.950 . ?
C5 C6 1.411(9) . ?
C6 H6 0.950 . ?
C6 C7 1.402(9) . ?
C7 H7 0.950 . ?
C8 H8 0.950 . ?
C8 C9 1.412(9) . ?
C8 C14 1.428(8) . ?
C9 H9 0.950 . ?
C9 C10 1.357(10) . ?
C10 H10 0.950 . ?
C10 C11 1.401(11) . ?
C11 H11 0.950 . ?
C11 C12 1.401(9) . ?
C12 H12 0.950 . ?
C12 C13 1.428(8) . ?
C13 H13 0.950 . ?
C13 C14 1.431(8) . ?
C14 H14 0.950 . ?
C15 C16 1.402(11) . ?
C15 C20 1.380(11) . ?
C16 H16 0.950 . ?
C16 C17 1.361(10) . ?
C17 H17 0.950 . ?
C17 C18 1.321(13) . ?
C18 H18 0.950 . ?
C18 C19 1.358(15) . ?
C19 H19 0.950 . ?
C19 C20 1.473(12) . ?
C20 H20 0.950 . ?
C21 C22 1.387(11) . ?
C21 C26 1.363(10) . ?
C22 H22 0.950 . ?
C22 C23 1.386(12) . ?
C23 H23 0.950 . ?
C23 C24 1.333(13) . ?
C24 H24 0.950 . ?
C24 C25 1.375(11) . ?
C25 H25 0.950 . ?
C25 C26 1.395(9) . ?
C26 H26 0.950 . ?
C27 C28 1.380(10) . ?
C27 C32 1.412(9) . ?
C28 H28 0.950 . ?
C28 C29 1.392(11) . ?
C29 H29 0.950 . ?
C29 C30 1.384(13) . ?
C30 H30 0.950 . ?
C30 C31 1.399(14) . ?
C31 H31 0.950 . ?
C31 C32 1.357(11) . ?
C32 H32 0.950 . ?
C33 C34 1.404(7) . ?
C33 C38 1.375(7) . ?
C34 H34 0.950 . ?
C34 C35 1.371(7) . ?
C35 H35 0.950 . ?
C35 C36 1.388(7) . ?
C36 H36 0.950 . ?
C36 C37 1.371(8) . ?
C37 H37 0.950 . ?
C37 C38 1.402(8) . ?
C38 H38 0.950 . ?
C39 C40 1.395(8) . ?
C39 C44 1.380(8) . ?
C40 H40 0.950 . ?
C40 C41 1.401(10) . ?
C41 H41 0.950 . ?
C41 C42 1.376(11) . ?
C42 H42 0.950 . ?
C42 C43 1.381(10) . ?
C43 H43 0.950 . ?
C43 C44 1.385(9) . ?
C44 H44 0.950 . ?
C45 C46 1.388(9) . ?
C45 C50 1.370(8) . ?
C46 H46 0.950 . ?
C46 C47 1.381(8) . ?
C47 H47 0.950 . ?
C47 C48 1.381(11) . ?
C48 H48 0.950 . ?
C48 C49 1.360(10) . ?
C49 H49 0.950 . ?
C49 C50 1.388(8) . ?
C50 H50 0.950 . ?
C51 C52 1.353(8) . ?
C51 C56 1.385(9) . ?
C52 H52 0.950 . ?
C52 C53 1.412(10) . ?
C53 H53 0.950 . ?
C53 C54 1.370(12) . ?
C54 H54 0.950 . ?
C54 C55 1.378(11) . ?
C55 H55 0.950 . ?
C55 C56 1.375(9) . ?
C56 H56 0.950 . ?
C57 C58 1.383(7) . ?
C57 C62 1.387(7) . ?
C58 H58 0.950 . ?
C58 C59 1.384(7) . ?
C59 H59 0.950 . ?
C59 C60 1.371(7) . ?
C60 H60 0.950 . ?
C60 C61 1.386(7) . ?
C61 H61 0.950 . ?
C61 C62 1.381(7) . ?
C62 H62 0.950 . ?
C63 C64 1.393(8) . ?
C63 C68 1.391(8) . ?
C64 H64 0.950 . ?
C64 C65 1.379(9) . ?
C65 H65 0.950 . ?
C65 C66 1.364(11) . ?
C66 H66 0.950 . ?
C66 C67 1.408(10) . ?
C67 H67 0.950 . ?
C67 C68 1.372(8) . ?
C68 H68 0.950 . ?

loop_
_geom_torsion_atom_site_label_1
_geom_torsion_atom_site_label_2
_geom_torsion_atom_site_label_3
_geom_torsion_atom_site_label_4
_geom_torsion
_geom_torsion_site_symmetry_1
_geom_torsion_site_symmetry_2
_geom_torsion_site_symmetry_3
_geom_torsion_site_symmetry_4
_geom_torsion_publ_flag
C15 As1 Pd1 Pd2 -117.8(2) . . . . ?
C15 As1 Pd1 Pd3 65.6(3) . . . . ?
C15 As1 Pd1 C1 -44.8(3) . . . . ?
C15 As1 Pd1 C7 -6.4(3) . . . . ?
C15 As1 Pd1 C8 171.1(3) . . . . ?
C15 As1 Pd1 C14 133.3(3) . . . . ?
C21 As1 Pd1 Pd2 1.4(2) . . . . ?
C21 As1 Pd1 Pd3 -175.3(2) . . . . ?
C21 As1 Pd1 C1 74.4(3) . . . . ?
C21 As1 Pd1 C7 112.8(3) . . . . ?
C21 As1 Pd1 C8 -69.7(3) . . . . ?
C21 As1 Pd1 C14 -107.5(3) . . . . ?
C27 As1 Pd1 Pd2 117.9(2) . . . . ?
C27 As1 Pd1 Pd3 -58.7(2) . . . . ?
C27 As1 Pd1 C1 -169.1(3) . . . . ?
C27 As1 Pd1 C7 -130.7(3) . . . . ?
C27 As1 Pd1 C8 46.8(3) . . . . ?
C27 As1 Pd1 C14 9.0(3) . . . . ?
C33 As2 Pd2 Pd1 159.21(16) . . . . ?
C33 As2 Pd2 Pd3 -12.56(17) . . . . ?
C33 As2 Pd2 C2 99.8(2) . . . . ?
C33 As2 Pd2 C3 65.0(2) . . . . ?
C33 As2 Pd2 C9 -135.2(2) . . . . ?
C33 As2 Pd2 C10 -102.5(3) . . . . ?
C33 As2 Pd2 C11 -73.7(2) . . . . ?
C39 As2 Pd2 Pd1 41.44(18) . . . . ?
C39 As2 Pd2 Pd3 -130.33(18) . . . . ?
C39 As2 Pd2 C2 -18.0(2) . . . . ?
C39 As2 Pd2 C3 -52.8(2) . . . . ?
C39 As2 Pd2 C9 107.0(2) . . . . ?
C39 As2 Pd2 C10 139.7(3) . . . . ?
C39 As2 Pd2 C11 168.5(2) . . . . ?
C45 As2 Pd2 Pd1 -80.3(2) . . . . ?
C45 As2 Pd2 Pd3 107.9(2) . . . . ?
C45 As2 Pd2 C2 -139.7(3) . . . . ?
C45 As2 Pd2 C3 -174.5(3) . . . . ?
C45 As2 Pd2 C9 -14.7(3) . . . . ?
C45 As2 Pd2 C10 18.0(3) . . . . ?
C45 As2 Pd2 C11 46.8(3) . . . . ?
As1 Pd1 Pd2 As2 6.31(6) . . . . ?
As1 Pd1 Pd2 Pd3 -178.40(4) . . . . ?
As1 Pd1 Pd2 C2 73.45(15) . . . . ?
As1 Pd1 Pd2 C3 99.61(17) . . . . ?
As1 Pd1 Pd2 C9 -68.87(17) . . . . ?
As1 Pd1 Pd2 C10 -91.8(2) . . . . ?
As1 Pd1 Pd2 C11 -123.99(17) . . . . ?
Pd3 Pd1 Pd2 As2 -175.29(4) . . . . ?
Pd3 Pd1 Pd2 C2 -108.15(15) . . . . ?
Pd3 Pd1 Pd2 C3 -81.99(17) . . . . ?
Pd3 Pd1 Pd2 C9 109.52(17) . . . . ?
Pd3 Pd1 Pd2 C10 86.6(2) . . . . ?
Pd3 Pd1 Pd2 C11 54.41(16) . . . . ?
C1 Pd1 Pd2 As2 -71.65(19) . . . . ?
C1 Pd1 Pd2 Pd3 103.64(19) . . . . ?
C1 Pd1 Pd2 C2 -4.5(2) . . . . ?
C1 Pd1 Pd2 C3 21.7(3) . . . . ?
C1 Pd1 Pd2 C9 -146.8(3) . . . . ?
C1 Pd1 Pd2 C10 -169.8(3) . . . . ?
C1 Pd1 Pd2 C11 158.0(2) . . . . ?
C7 Pd1 Pd2 As2 -105.3(2) . . . . ?
C7 Pd1 Pd2 Pd3 69.9(2) . . . . ?
C7 Pd1 Pd2 C2 -38.2(2) . . . . ?
C7 Pd1 Pd2 C3 -12.0(3) . . . . ?
C7 Pd1 Pd2 C9 179.5(3) . . . . ?
C7 Pd1 Pd2 C10 156.5(3) . . . . ?
C7 Pd1 Pd2 C11 124.4(3) . . . . ?
C8 Pd1 Pd2 As2 81.60(16) . . . . ?
C8 Pd1 Pd2 Pd3 -103.10(16) . . . . ?
C8 Pd1 Pd2 C2 148.7(2) . . . . ?
C8 Pd1 Pd2 C3 174.9(2) . . . . ?
C8 Pd1 Pd2 C9 6.4(2) . . . . ?
C8 Pd1 Pd2 C10 -16.5(3) . . . . ?
C8 Pd1 Pd2 C11 -48.7(2) . . . . ?
C14 Pd1 Pd2 As2 115.26(16) . . . . ?
C14 Pd1 Pd2 Pd3 -69.44(15) . . . . ?
C14 Pd1 Pd2 C2 -177.6(2) . . . . ?
C14 Pd1 Pd2 C3 -151.4(2) . . . . ?
C14 Pd1 Pd2 C9 40.1(2) . . . . ?
C14 Pd1 Pd2 C10 17.2(3) . . . . ?
C14 Pd1 Pd2 C11 -15.0(2) . . . . ?
C51 As3 Pd3 Pd1 176.30(17) . . . . ?
C51 As3 Pd3 Pd2 5.55(18) . . . . ?
C51 As3 Pd3 C5 -81.3(2) . . . . ?
C51 As3 Pd3 C6 -116.2(2) . . . . ?
C51 As3 Pd3 C12 80.2(2) . . . . ?
C51 As3 Pd3 C13 116.4(2) . . . . ?
C57 As3 Pd3 Pd1 -67.50(18) . . . . ?
C57 As3 Pd3 Pd2 121.75(18) . . . . ?
C57 As3 Pd3 C5 34.9(2) . . . . ?
C57 As3 Pd3 C6 0.0(2) . . . . ?
C57 As3 Pd3 C12 -163.6(2) . . . . ?
C57 As3 Pd3 C13 -127.4(2) . . . . ?
C63 As3 Pd3 Pd1 56.75(19) . . . . ?
C63 As3 Pd3 Pd2 -114.00(19) . . . . ?
C63 As3 Pd3 C5 159.1(3) . . . . ?
C63 As3 Pd3 C6 124.2(2) . . . . ?
C63 As3 Pd3 C12 -39.3(3) . . . . ?
C63 As3 Pd3 C13 -3.2(2) . . . . ?
As1 Pd1 Pd3 As3 3.65(8) . . . . ?
As1 Pd1 Pd3 Pd2 177.69(5) . . . . ?
As1 Pd1 Pd3 C5 -98.09(17) . . . . ?
As1 Pd1 Pd3 C6 -71.84(16) . . . . ?
As1 Pd1 Pd3 C12 98.54(19) . . . . ?
As1 Pd1 Pd3 C13 69.69(15) . . . . ?
Pd2 Pd1 Pd3 As3 -174.05(5) . . . . ?
Pd2 Pd1 Pd3 C5 84.22(16) . . . . ?
Pd2 Pd1 Pd3 C6 110.46(15) . . . . ?
Pd2 Pd1 Pd3 C12 -79.15(19) . . . . ?
Pd2 Pd1 Pd3 C13 -108.00(15) . . . . ?
C1 Pd1 Pd3 As3 113.42(19) . . . . ?
C1 Pd1 Pd3 Pd2 -72.53(18) . . . . ?
C1 Pd1 Pd3 C5 11.7(2) . . . . ?
C1 Pd1 Pd3 C6 37.9(2) . . . . ?
C1 Pd1 Pd3 C12 -151.7(3) . . . . ?
C1 Pd1 Pd3 C13 179.5(2) . . . . ?
C7 Pd1 Pd3 As3 80.17(17) . . . . ?
C7 Pd1 Pd3 Pd2 -105.78(17) . . . . ?
C7 Pd1 Pd3 C5 -21.6(2) . . . . ?
C7 Pd1 Pd3 C6 4.7(2) . . . . ?
C7 Pd1 Pd3 C12 175.1(3) . . . . ?
C7 Pd1 Pd3 C13 146.2(2) . . . . ?
C8 Pd1 Pd3 As3 -100.99(18) . . . . ?
C8 Pd1 Pd3 Pd2 73.05(18) . . . . ?
C8 Pd1 Pd3 C5 157.3(2) . . . . ?
C8 Pd1 Pd3 C6 -176.5(2) . . . . ?
C8 Pd1 Pd3 C12 -6.1(3) . . . . ?
C8 Pd1 Pd3 C13 -35.0(2) . . . . ?
C14 Pd1 Pd3 As3 -68.44(16) . . . . ?
C14 Pd1 Pd3 Pd2 105.61(15) . . . . ?
C14 Pd1 Pd3 C5 -170.2(2) . . . . ?
C14 Pd1 Pd3 C6 -143.9(2) . . . . ?
C14 Pd1 Pd3 C12 26.5(2) . . . . ?
C14 Pd1 Pd3 C13 -2.4(2) . . . . ?
As2 Pd2 Pd3 As3 -9.44(6) . . . . ?
As2 Pd2 Pd3 Pd1 175.23(4) . . . . ?
As2 Pd2 Pd3 C5 78.72(18) . . . . ?
As2 Pd2 Pd3 C6 114.45(16) . . . . ?
As2 Pd2 Pd3 C12 -85.84(16) . . . . ?
As2 Pd2 Pd3 C13 -121.59(15) . . . . ?
Pd1 Pd2 Pd3 As3 175.32(4) . . . . ?
Pd1 Pd2 Pd3 C5 -96.52(18) . . . . ?
Pd1 Pd2 Pd3 C6 -60.78(15) . . . . ?
Pd1 Pd2 Pd3 C12 98.92(16) . . . . ?
Pd1 Pd2 Pd3 C13 63.17(14) . . . . ?
C2 Pd2 Pd3 As3 -123.27(14) . . . . ?
C2 Pd2 Pd3 Pd1 61.40(14) . . . . ?
C2 Pd2 Pd3 C5 -35.1(2) . . . . ?
C2 Pd2 Pd3 C6 0.6(2) . . . . ?
C2 Pd2 Pd3 C12 160.3(2) . . . . ?
C2 Pd2 Pd3 C13 124.6(2) . . . . ?
C3 Pd2 Pd3 As3 -88.22(16) . . . . ?
C3 Pd2 Pd3 Pd1 96.46(15) . . . . ?
C3 Pd2 Pd3 C5 -0.1(2) . . . . ?
C3 Pd2 Pd3 C6 35.7(2) . . . . ?
C3 Pd2 Pd3 C12 -164.6(2) . . . . ?
C3 Pd2 Pd3 C13 159.6(2) . . . . ?
C9 Pd2 Pd3 As3 115.35(18) . . . . ?
C9 Pd2 Pd3 Pd1 -59.98(17) . . . . ?
C9 Pd2 Pd3 C5 -156.5(3) . . . . ?
C9 Pd2 Pd3 C6 -120.8(2) . . . . ?
C9 Pd2 Pd3 C12 38.9(2) . . . . ?
C9 Pd2 Pd3 C13 3.2(2) . . . . ?
C10 Pd2 Pd3 As3 81.4(2) . . . . ?
C10 Pd2 Pd3 Pd1 -93.9(2) . . . . ?
C10 Pd2 Pd3 C5 169.5(3) . . . . ?
C10 Pd2 Pd3 C6 -154.7(3) . . . . ?
C10 Pd2 Pd3 C12 5.0(3) . . . . ?
C10 Pd2 Pd3 C13 -30.8(2) . . . . ?
C11 Pd2 Pd3 As3 63.54(16) . . . . ?
C11 Pd2 Pd3 Pd1 -111.79(16) . . . . ?
C11 Pd2 Pd3 C5 151.7(2) . . . . ?
C11 Pd2 Pd3 C6 -172.6(2) . . . . ?
C11 Pd2 Pd3 C12 -12.9(2) . . . . ?
C11 Pd2 Pd3 C13 -48.6(2) . . . . ?
As1 Pd1 C1 C2 -137.2(4) . . . . ?
As1 Pd1 C1 C7 98.2(3) . . . . ?
Pd2 Pd1 C1 C2 7.0(4) . . . . ?
Pd2 Pd1 C1 C7 -117.6(4) . . . . ?
Pd3 Pd1 C1 C2 65.8(4) . . . . ?
Pd3 Pd1 C1 C7 -58.8(3) . . . . ?
C7 Pd1 C1 C2 124.6(6) . . . . ?
C8 Pd1 C1 C2 -41.3(6) . . . . ?
C8 Pd1 C1 C7 -165.9(4) . . . . ?
C14 Pd1 C1 C2 54.7(17) . . . . ?
C14 Pd1 C1 C7 -70.0(16) . . . . ?
Pd1 C1 C2 Pd2 -8.7(5) . . . . ?
Pd1 C1 C2 C3 -82.3(6) . . . . ?
C7 C1 C2 Pd2 68.7(6) . . . . ?
C7 C1 C2 C3 -4.9(9) . . . . ?
As2 Pd2 C2 C1 159.4(4) . . . . ?
As2 Pd2 C2 C3 -76.3(3) . . . . ?
Pd1 Pd2 C2 C1 7.1(4) . . . . ?
Pd1 Pd2 C2 C3 131.5(4) . . . . ?
Pd3 Pd2 C2 C1 -47.8(4) . . . . ?
Pd3 Pd2 C2 C3 76.5(3) . . . . ?
C3 Pd2 C2 C1 -124.4(6) . . . . ?
C9 Pd2 C2 C1 48.0(5) . . . . ?
C9 Pd2 C2 C3 172.3(3) . . . . ?
C10 Pd2 C2 C1 44.7(8) . . . . ?
C10 Pd2 C2 C3 169.0(5) . . . . ?
C11 Pd2 C2 C1 -34.5(7) . . . . ?
C11 Pd2 C2 C3 89.9(6) . . . . ?
Pd2 C2 C3 C4 -92.6(5) . . . . ?
C1 C2 C3 Pd2 96.9(5) . . . . ?
C1 C2 C3 C4 4.3(9) . . . . ?
As2 Pd2 C3 C2 106.3(3) . . . . ?
As2 Pd2 C3 C4 -125.5(4) . . . . ?
Pd1 Pd2 C3 C2 -43.8(3) . . . . ?
Pd1 Pd2 C3 C4 84.4(4) . . . . ?
Pd3 Pd2 C3 C2 -102.6(3) . . . . ?
Pd3 Pd2 C3 C4 25.5(3) . . . . ?
C2 Pd2 C3 C4 128.2(5) . . . . ?
C9 Pd2 C3 C2 -16.6(7) . . . . ?
C9 Pd2 C3 C4 111.6(6) . . . . ?
C10 Pd2 C3 C2 -158.6(9) . . . . ?
C10 Pd2 C3 C4 -30.4(12) . . . . ?
C11 Pd2 C3 C2 -139.4(4) . . . . ?
C11 Pd2 C3 C4 -11.2(5) . . . . ?
Pd2 C3 C4 C5 -84.4(6) . . . . ?
C2 C3 C4 C5 -1.2(9) . . . . ?
C3 C4 C5 Pd3 83.2(6) . . . . ?
C3 C4 C5 C6 3.3(9) . . . . ?
As3 Pd3 C5 C4 120.7(4) . . . . ?
As3 Pd3 C5 C6 -111.2(3) . . . . ?
Pd1 Pd3 C5 C4 -84.6(4) . . . . ?
Pd1 Pd3 C5 C6 43.5(3) . . . . ?
Pd2 Pd3 C5 C4 -25.5(4) . . . . ?
Pd2 Pd3 C5 C6 102.6(3) . . . . ?
C6 Pd3 C5 C4 -128.1(6) . . . . ?
C12 Pd3 C5 C4 31.0(10) . . . . ?
C12 Pd3 C5 C6 159.1(7) . . . . ?
C13 Pd3 C5 C4 -119.4(6) . . . . ?
C13 Pd3 C5 C6 8.7(8) . . . . ?
Pd3 C5 C6 C7 -97.6(5) . . . . ?
C4 C5 C6 Pd3 88.8(5) . . . . ?
C4 C5 C6 C7 -8.9(9) . . . . ?
As3 Pd3 C6 C5 73.5(4) . . . . ?
As3 Pd3 C6 C7 -161.9(4) . . . . ?
Pd1 Pd3 C6 C5 -132.3(4) . . . . ?
Pd1 Pd3 C6 C7 -7.7(4) . . . . ?
Pd2 Pd3 C6 C5 -78.2(4) . . . . ?
Pd2 Pd3 C6 C7 46.4(4) . . . . ?
C5 Pd3 C6 C7 124.6(6) . . . . ?
C12 Pd3 C6 C5 -161.0(6) . . . . ?
C12 Pd3 C6 C7 -36.4(9) . . . . ?
C13 Pd3 C6 C5 -176.4(3) . . . . ?
C13 Pd3 C6 C7 -51.8(5) . . . . ?
Pd3 C6 C7 Pd1 9.3(4) . . . . ?
Pd3 C6 C7 C1 -65.8(6) . . . . ?
C5 C6 C7 Pd1 83.9(6) . . . . ?
C5 C6 C7 C1 8.8(9) . . . . ?
Pd1 C1 C7 C6 92.2(5) . . . . ?
C2 C1 C7 Pd1 -93.7(5) . . . . ?
C2 C1 C7 C6 -1.5(9) . . . . ?
As1 Pd1 C7 C1 -85.4(3) . . . . ?
As1 Pd1 C7 C6 148.5(4) . . . . ?
Pd2 Pd1 C7 C1 60.6(3) . . . . ?
Pd2 Pd1 C7 C6 -65.5(4) . . . . ?
Pd3 Pd1 C7 C1 118.7(3) . . . . ?
Pd3 Pd1 C7 C6 -7.4(4) . . . . ?
C1 Pd1 C7 C6 -126.1(6) . . . . ?
C8 Pd1 C7 C1 111.1(16) . . . . ?
C8 Pd1 C7 C6 -15.0(18) . . . . ?
C14 Pd1 C7 C1 167.0(3) . . . . ?
C14 Pd1 C7 C6 40.9(5) . . . . ?
As1 Pd1 C8 C9 134.5(4) . . . . ?
As1 Pd1 C8 C14 -98.7(3) . . . . ?
Pd2 Pd1 C8 C9 -10.2(4) . . . . ?
Pd2 Pd1 C8 C14 116.6(3) . . . . ?
Pd3 Pd1 C8 C9 -69.2(4) . . . . ?
Pd3 Pd1 C8 C14 57.6(3) . . . . ?
C1 Pd1 C8 C9 38.0(6) . . . . ?
C1 Pd1 C8 C14 164.8(4) . . . . ?
C7 Pd1 C8 C9 -61.8(17) . . . . ?
C7 Pd1 C8 C14 65.0(17) . . . . ?
C14 Pd1 C8 C9 -126.8(6) . . . . ?
Pd1 C8 C9 Pd2 12.6(5) . . . . ?
Pd1 C8 C9 C10 86.3(6) . . . . ?
C14 C8 C9 Pd2 -64.1(6) . . . . ?
C14 C8 C9 C10 9.6(10) . . . . ?
As2 Pd2 C9 C8 -160.7(4) . . . . ?
As2 Pd2 C9 C10 73.4(4) . . . . ?
Pd1 Pd2 C9 C8 -10.4(4) . . . . ?
Pd1 Pd2 C9 C10 -136.4(4) . . . . ?
Pd3 Pd2 C9 C8 43.9(4) . . . . ?
Pd3 Pd2 C9 C10 -82.1(4) . . . . ?
C2 Pd2 C9 C8 -51.6(5) . . . . ?
C2 Pd2 C9 C10 -177.5(4) . . . . ?
C3 Pd2 C9 C8 -40.3(8) . . . . ?
C3 Pd2 C9 C10 -166.3(5) . . . . ?
C10 Pd2 C9 C8 125.9(7) . . . . ?
C11 Pd2 C9 C8 97.1(5) . . . . ?
C11 Pd2 C9 C10 -28.9(4) . . . . ?
Pd2 C9 C10 C11 85.7(6) . . . . ?
C8 C9 C10 Pd2 -96.4(6) . . . . ?
C8 C9 C10 C11 -10.7(10) . . . . ?
As2 Pd2 C10 C9 -111.0(4) . . . . ?
As2 Pd2 C10 C11 120.2(4) . . . . ?
Pd1 Pd2 C10 C9 39.3(4) . . . . ?
Pd1 Pd2 C10 C11 -89.5(4) . . . . ?
Pd3 Pd2 C10 C9 98.5(4) . . . . ?
Pd3 Pd2 C10 C11 -30.2(4) . . . . ?
C2 Pd2 C10 C9 5.0(8) . . . . ?
C2 Pd2 C10 C11 -123.7(6) . . . . ?
C3 Pd2 C10 C9 154.1(9) . . . . ?
C3 Pd2 C10 C11 25.4(12) . . . . ?
C9 Pd2 C10 C11 -128.8(6) . . . . ?
C11 Pd2 C10 C9 128.8(6) . . . . ?
Pd2 C10 C11 C12 86.9(6) . . . . ?
C9 C10 C11 Pd2 -80.4(6) . . . . ?
C9 C10 C11 C12 6.4(10) . . . . ?
As2 Pd2 C11 C10 -64.7(4) . . . . ?
As2 Pd2 C11 C12 171.4(4) . . . . ?
Pd1 Pd2 C11 C10 91.8(4) . . . . ?
Pd1 Pd2 C11 C12 -32.1(4) . . . . ?
Pd3 Pd2 C11 C10 144.9(4) . . . . ?
Pd3 Pd2 C11 C12 20.9(4) . . . . ?
C2 Pd2 C11 C10 129.7(5) . . . . ?
C2 Pd2 C11 C12 5.7(8) . . . . ?
C3 Pd2 C11 C10 -172.3(4) . . . . ?
C3 Pd2 C11 C12 63.8(5) . . . . ?
C9 Pd2 C11 C10 30.8(4) . . . . ?
C9 Pd2 C11 C12 -93.2(5) . . . . ?
C10 Pd2 C11 C12 -124.0(6) . . . . ?
Pd2 C11 C12 Pd3 -24.9(4) . . . . ?
Pd2 C11 C12 C13 56.3(6) . . . . ?
C10 C11 C12 Pd3 -85.0(6) . . . . ?
C10 C11 C12 C13 -3.8(9) . . . . ?
As3 Pd3 C12 C11 -125.4(4) . . . . ?
As3 Pd3 C12 C13 106.2(3) . . . . ?
Pd1 Pd3 C12 C11 80.4(4) . . . . ?
Pd1 Pd3 C12 C13 -48.0(3) . . . . ?
Pd2 Pd3 C12 C11 21.9(4) . . . . ?
Pd2 Pd3 C12 C13 -106.5(3) . . . . ?
C5 Pd3 C12 C11 -35.2(10) . . . . ?
C5 Pd3 C12 C13 -163.6(7) . . . . ?
C6 Pd3 C12 C11 106.9(7) . . . . ?
C6 Pd3 C12 C13 -21.5(9) . . . . ?
C13 Pd3 C12 C11 128.4(6) . . . . ?
Pd3 C12 C13 C14 97.7(5) . . . . ?
C11 C12 C13 Pd3 -93.2(6) . . . . ?
C11 C12 C13 C14 4.5(9) . . . . ?
As3 Pd3 C13 C12 -76.2(3) . . . . ?
As3 Pd3 C13 C14 160.0(4) . . . . ?
Pd1 Pd3 C13 C12 127.6(4) . . . . ?
Pd1 Pd3 C13 C14 3.8(3) . . . . ?
Pd2 Pd3 C13 C12 72.4(3) . . . . ?
Pd2 Pd3 C13 C14 -51.4(4) . . . . ?
C5 Pd3 C13 C12 165.1(6) . . . . ?
C5 Pd3 C13 C14 41.3(8) . . . . ?
C6 Pd3 C13 C12 171.3(4) . . . . ?
C6 Pd3 C13 C14 47.4(5) . . . . ?
C12 Pd3 C13 C14 -123.8(6) . . . . ?
Pd1 C8 C14 C13 -94.8(5) . . . . ?
C9 C8 C14 Pd1 92.3(5) . . . . ?
C9 C8 C14 C13 -2.5(8) . . . . ?
Pd3 C13 C14 Pd1 -4.7(4) . . . . ?
Pd3 C13 C14 C8 71.9(5) . . . . ?
C12 C13 C14 Pd1 -79.9(5) . . . . ?
C12 C13 C14 C8 -3.4(8) . . . . ?
As1 Pd1 C14 C8 83.8(3) . . . . ?
As1 Pd1 C14 C13 -152.9(3) . . . . ?
Pd2 Pd1 C14 C8 -61.6(3) . . . . ?
Pd2 Pd1 C14 C13 61.8(4) . . . . ?
Pd3 Pd1 C14 C8 -119.6(3) . . . . ?
Pd3 Pd1 C14 C13 3.7(3) . . . . ?
C1 Pd1 C14 C8 -108.1(15) . . . . ?
C1 Pd1 C14 C13 15.2(17) . . . . ?
C7 Pd1 C14 C8 -168.1(4) . . . . ?
C7 Pd1 C14 C13 -44.8(5) . . . . ?
C8 Pd1 C14 C13 123.3(5) . . . . ?
Pd1 As1 C15 C16 -57.7(6) . . . . ?
Pd1 As1 C15 C20 118.8(7) . . . . ?
C21 As1 C15 C16 -179.3(5) . . . . ?
C21 As1 C15 C20 -2.8(8) . . . . ?
C27 As1 C15 C16 72.2(6) . . . . ?
C27 As1 C15 C20 -111.3(7) . . . . ?
As1 C15 C16 C17 177.8(6) . . . . ?
C20 C15 C16 C17 1.2(12) . . . . ?
C15 C16 C17 C18 -1.7(12) . . . . ?
C16 C17 C18 C19 0.8(16) . . . . ?
C17 C18 C19 C20 0.5(17) . . . . ?
As1 C15 C20 C19 -176.2(6) . . . . ?
C16 C15 C20 C19 0.2(12) . . . . ?
C18 C19 C20 C15 -1.0(14) . . . . ?
Pd1 As1 C21 C22 167.0(6) . . . . ?
Pd1 As1 C21 C26 -8.4(6) . . . . ?
C15 As1 C21 C22 -67.9(7) . . . . ?
C15 As1 C21 C26 116.7(6) . . . . ?
C27 As1 C21 C22 42.3(7) . . . . ?
C27 As1 C21 C26 -133.1(6) . . . . ?
As1 C21 C22 C23 -177.3(7) . . . . ?
C26 C21 C22 C23 -1.8(14) . . . . ?
C21 C22 C23 C24 3.3(16) . . . . ?
C22 C23 C24 C25 -3.3(16) . . . . ?
C23 C24 C25 C26 1.8(13) . . . . ?
As1 C21 C26 C25 175.8(5) . . . . ?
C22 C21 C26 C25 0.3(11) . . . . ?
C24 C25 C26 C21 -0.3(10) . . . . ?
Pd1 As1 C27 C28 90.6(6) . . . . ?
Pd1 As1 C27 C32 -85.4(5) . . . . ?
C15 As1 C27 C28 -38.8(7) . . . . ?
C15 As1 C27 C32 145.2(5) . . . . ?
C21 As1 C27 C28 -149.1(6) . . . . ?
C21 As1 C27 C32 34.9(5) . . . . ?
As1 C27 C28 C29 -176.1(7) . . . . ?
C32 C27 C28 C29 -0.3(12) . . . . ?
C27 C28 C29 C30 0.8(15) . . . . ?
C28 C29 C30 C31 -2.6(17) . . . . ?
C29 C30 C31 C32 3.9(16) . . . . ?
C30 C31 C32 C27 -3.4(14) . . . . ?
As1 C27 C32 C31 177.7(7) . . . . ?
C28 C27 C32 C31 1.7(12) . . . . ?
Pd2 As2 C33 C34 177.0(3) . . . . ?
Pd2 As2 C33 C38 -1.9(5) . . . . ?
C39 As2 C33 C34 -62.2(4) . . . . ?
C39 As2 C33 C38 118.8(4) . . . . ?
C45 As2 C33 C34 46.2(4) . . . . ?
C45 As2 C33 C38 -132.8(4) . . . . ?
As2 C33 C34 C35 -178.6(4) . . . . ?
C38 C33 C34 C35 0.4(7) . . . . ?
C33 C34 C35 C36 0.0(8) . . . . ?
C34 C35 C36 C37 0.1(8) . . . . ?
C35 C36 C37 C38 -0.5(8) . . . . ?
As2 C33 C38 C37 178.2(4) . . . . ?
C34 C33 C38 C37 -0.8(8) . . . . ?
C36 C37 C38 C33 0.9(8) . . . . ?
Pd2 As2 C39 C40 -65.4(5) . . . . ?
Pd2 As2 C39 C44 109.1(5) . . . . ?
C33 As2 C39 C40 170.2(5) . . . . ?
C33 As2 C39 C44 -15.3(5) . . . . ?
C45 As2 C39 C40 65.1(5) . . . . ?
C45 As2 C39 C44 -120.4(5) . . . . ?
As2 C39 C40 C41 178.0(5) . . . . ?
C44 C39 C40 C41 3.4(10) . . . . ?
C39 C40 C41 C42 -2.7(12) . . . . ?
C40 C41 C42 C43 -0.9(14) . . . . ?
C41 C42 C43 C44 3.8(14) . . . . ?
As2 C39 C44 C43 -174.8(5) . . . . ?
C40 C39 C44 C43 -0.5(10) . . . . ?
C42 C43 C44 C39 -3.2(12) . . . . ?
Pd2 As2 C45 C46 -69.5(4) . . . . ?
Pd2 As2 C45 C50 109.3(5) . . . . ?
C33 As2 C45 C46 58.2(5) . . . . ?
C33 As2 C45 C50 -123.0(5) . . . . ?
C39 As2 C45 C46 166.3(4) . . . . ?
C39 As2 C45 C50 -14.9(5) . . . . ?
As2 C45 C46 C47 177.6(5) . . . . ?
C50 C45 C46 C47 -1.3(8) . . . . ?
C45 C46 C47 C48 0.7(9) . . . . ?
C46 C47 C48 C49 0.4(9) . . . . ?
C47 C48 C49 C50 -0.8(9) . . . . ?
As2 C45 C50 C49 -178.0(4) . . . . ?
C46 C45 C50 C49 0.8(8) . . . . ?
C48 C49 C50 C45 0.2(9) . . . . ?
Pd3 As3 C51 C52 -0.2(5) . . . . ?
Pd3 As3 C51 C56 178.6(4) . . . . ?
C57 As3 C51 C52 -127.1(5) . . . . ?
C57 As3 C51 C56 51.7(5) . . . . ?
C63 As3 C51 C52 125.4(5) . . . . ?
C63 As3 C51 C56 -55.9(5) . . . . ?
As3 C51 C52 C53 -179.0(4) . . . . ?
C56 C51 C52 C53 2.2(9) . . . . ?
C51 C52 C53 C54 -1.2(10) . . . . ?
C52 C53 C54 C55 0.3(10) . . . . ?
C53 C54 C55 C56 -0.4(11) . . . . ?
C54 C55 C56 C51 1.4(10) . . . . ?
As3 C51 C56 C55 178.9(5) . . . . ?
C52 C51 C56 C55 -2.3(9) . . . . ?
Pd3 As3 C57 C58 -79.5(4) . . . . ?
Pd3 As3 C57 C62 97.8(4) . . . . ?
C51 As3 C57 C58 44.3(4) . . . . ?
C51 As3 C57 C62 -138.5(5) . . . . ?
C63 As3 C57 C58 151.3(4) . . . . ?
C63 As3 C57 C62 -31.4(5) . . . . ?
As3 C57 C58 C59 178.3(4) . . . . ?
C62 C57 C58 C59 1.0(8) . . . . ?
C57 C58 C59 C60 -1.0(8) . . . . ?
C58 C59 C60 C61 0.5(8) . . . . ?
C59 C60 C61 C62 0.0(8) . . . . ?
C60 C61 C62 C57 0.0(8) . . . . ?
As3 C57 C62 C61 -177.7(4) . . . . ?
C58 C57 C62 C61 -0.5(8) . . . . ?
Pd3 As3 C63 C64 118.6(5) . . . . ?
Pd3 As3 C63 C68 -61.1(4) . . . . ?
C51 As3 C63 C64 -6.4(6) . . . . ?
C51 As3 C63 C68 173.9(4) . . . . ?
C57 As3 C63 C64 -110.0(5) . . . . ?
C57 As3 C63 C68 70.3(5) . . . . ?
As3 C63 C64 C65 179.5(5) . . . . ?
C68 C63 C64 C65 -0.8(10) . . . . ?
C63 C64 C65 C66 0.0(12) . . . . ?
C64 C65 C66 C67 0.1(12) . . . . ?
C65 C66 C67 C68 0.5(11) . . . . ?
C66 C67 C68 C63 -1.3(9) . . . . ?
As3 C63 C68 C67 -178.9(4) . . . . ?
C64 C63 C68 C67 1.4(9) . . . . ?

loop_
_platon_squeeze_void_nr
_platon_squeeze_void_average_x
_platon_squeeze_void_average_y
_platon_squeeze_void_average_z
_platon_squeeze_void_volume
_platon_squeeze_void_count_electrons
_platon_squeeze_void_content
1 0.500 -0.111 0.750 540 158 ' '
2 0.500 0.111 1.250 540 158 ' '
3 0.000 0.053 0.250 64 39 ' '
4 0.000 0.389 -0.250 540 158 ' '
5 0.500 0.447 0.750 64 39 ' '
6 0.000 0.611 0.250 540 158 ' '
7 0.500 0.553 0.250 64 39 ' '
8 0.000 0.947 0.750 64 39 ' '
